data_2018191
loop_
_publ_author_name
'Gebreslasie, Hadgu Girmay'
'Jacobsen, \/Oyvind'
'G\"orbitz, Carl Henrik'

_publ_section_title
;
 <i>N</i>-(<i>tert</i>-Butoxycarbonyl)-\a-aminoisobutyryl-\a-aminoisobutyric
 acid methyl ester: two polymorphic forms in the space group
 <i>P</i>2~1~/<i>n</i>
;
_journal_coeditor_code JZ3206
_journal_issue 8
_journal_name_full 'Acta Crystallographica Section C'
_journal_page_first o283
_journal_page_last o287
_journal_paper_doi 10.1107/S0108270111024322
_journal_volume 67
_journal_year 2011
_chemical_formula_iupac 'C14 H26 N2 O5'
_chemical_formula_moiety 'C14 H26 N2 O5'
_chemical_formula_sum 'C14 H26 N2 O5'
_chemical_formula_weight 302.37
_chemical_name_common
;
<i>N</i>-(<i>tert</i>-Butoxycarbonyl)-\a-aminoisobutyryl-\a-aminoisobutyric acid
methyl ester
;
_chemical_name_systematic
;
methyl 2-{2-[(<i>tert</i>-butoxycarbonyl)amino]-2-methylpropanamido}-2-
methylpropanoate
;
_space_group_IT_number 14
_symmetry_cell_setting monoclinic
_symmetry_space_group_name_Hall '-P 2yn'
_symmetry_space_group_name_H-M 'P 1 21/n 1'
_atom_sites_solution_hydrogens geom
_atom_sites_solution_primary direct
_atom_sites_solution_secondary difmap
_audit_creation_method SHELXL97
_cell_angle_alpha 90.00
_cell_angle_beta 97.878(6)
_cell_angle_gamma 90.00
_cell_formula_units_Z 4
_cell_length_a 6.116(3)
_cell_length_b 15.662(7)
_cell_length_c 17.967(8)
_cell_measurement_reflns_used 1531
_cell_measurement_temperature 105(2)
_cell_measurement_theta_max 22.87
_cell_measurement_theta_min 2.28
_cell_volume 1704.8(14)
_computing_cell_refinement 'SAINT-Plus (Bruker, 2007)'
_computing_data_collection 'APEX2 (Bruker, 2007)'
_computing_data_reduction 'SAINT-Plus (Bruker, 2007)'
_computing_molecular_graphics 'SHELXL97 (Sheldrick, 2008)'
_computing_publication_material 'SHELXL97 (Sheldrick, 2008)'
_computing_structure_refinement 'SHELXL97 (Sheldrick, 2008)'
_computing_structure_solution 'SHELXS97 (Sheldrick, 2008)'
_diffrn_ambient_temperature 105(2)
_diffrn_detector_area_resol_mean 8.3
_diffrn_measured_fraction_theta_full 0.980
_diffrn_measured_fraction_theta_max 0.972
_diffrn_measurement_device_type 'Bruker APEXII CCD area-detector'
_diffrn_measurement_method 'Sets of exposures each taken over 0.5\% \w rotation'
_diffrn_radiation_monochromator graphite
_diffrn_radiation_source 'fine-focus sealed tube'
_diffrn_radiation_type MoK\a
_diffrn_radiation_wavelength 0.71073
_diffrn_reflns_av_R_equivalents 0.0484
_diffrn_reflns_av_sigmaI/netI 0.0621
_diffrn_reflns_limit_h_max 7
_diffrn_reflns_limit_h_min -7
_diffrn_reflns_limit_k_max 20
_diffrn_reflns_limit_k_min -20
_diffrn_reflns_limit_l_max 23
_diffrn_reflns_limit_l_min -19
_diffrn_reflns_number 11873
_diffrn_reflns_theta_full 27.88
_diffrn_reflns_theta_max 28.28
_diffrn_reflns_theta_min 1.73
_exptl_absorpt_coefficient_mu 0.089
_exptl_absorpt_correction_T_max 0.9884
_exptl_absorpt_correction_T_min 0.9166
_exptl_absorpt_correction_type multi-scan
_exptl_absorpt_process_details '(SADABS; Bruker, 2007)'
_exptl_crystal_colour colourless
_exptl_crystal_density_diffrn 1.178
_exptl_crystal_density_method 'not measured'
_exptl_crystal_description needle
_exptl_crystal_F_000 656
_exptl_crystal_size_max 0.78
_exptl_crystal_size_mid 0.22
_exptl_crystal_size_min 0.13
_refine_diff_density_max 0.277
_refine_diff_density_min -0.244
_refine_ls_extinction_method none
_refine_ls_goodness_of_fit_ref 1.022
_refine_ls_hydrogen_treatment mixed
_refine_ls_matrix_type full
_refine_ls_number_parameters 196
_refine_ls_number_reflns 4100
_refine_ls_number_restraints 0
_refine_ls_restrained_S_all 1.022
_refine_ls_R_factor_all 0.0927
_refine_ls_R_factor_gt 0.0504
_refine_ls_shift/su_max 0.000
_refine_ls_shift/su_mean 0.000
_refine_ls_structure_factor_coef Fsqd
_refine_ls_weighting_details 'calc w = 1/[\s^2^(Fo^2^)+(0.0537P)^2^+0.0954P] where P=(Fo^2^+2Fc^2^)/3'
_refine_ls_weighting_scheme calc
_refine_ls_wR_factor_gt 0.1091
_refine_ls_wR_factor_ref 0.1261
_reflns_number_gt 2595
_reflns_number_total 4100
_reflns_threshold_expression I>2\s(I)
_cod_data_source_file jz3206.cif
_cod_data_source_block IA
_cod_original_cell_volume 1704.7(13)
_cod_original_sg_symbol_H-M 'P 21/n'
_cod_database_code 2018191
_cod_database_fobs_code 2018191

loop_
_symmetry_equiv_pos_as_xyz
'x, y, z'
'-x+1/2, y+1/2, -z+1/2'
'-x, -y, -z'
'x-1/2, -y-1/2, z-1/2'

loop_
_atom_site_type_symbol
_atom_site_label
_atom_site_fract_x
_atom_site_fract_y
_atom_site_fract_z
_atom_site_U_iso_or_equiv
_atom_site_adp_type
_atom_site_calc_flag
_atom_site_refinement_flags
_atom_site_occupancy
_atom_site_symmetry_multiplicity
O O1 0.09767(19) 0.68880(8) 0.36081(7) 0.0269(3) Uani d . 1 1
O O2 0.45547(19) 0.71312(8) 0.34527(7) 0.0277(3) Uani d . 1 1
O O3 0.72116(18) 0.64847(7) 0.19357(6) 0.0220(3) Uani d . 1 1
O O4 0.9903(2) 0.47659(8) 0.19011(8) 0.0312(3) Uani d . 1 1
O O5 0.6676(2) 0.47866(8) 0.11345(7) 0.0285(3) Uani d . 1 1
N N1 0.1923(2) 0.68455(9) 0.24668(8) 0.0207(3) Uani d . 1 1
H H1 0.058(3) 0.6733(11) 0.2340(10) 0.025 Uiso d . 1 1
N N2 0.4834(2) 0.55241(9) 0.22886(8) 0.0224(3) Uani d . 1 1
H H2 0.348(3) 0.5420(12) 0.2336(10) 0.027 Uiso d . 1 1
C C1 0.1352(3) 0.69730(12) 0.44301(9) 0.0271(4) Uani d . 1 1
C C2 0.2080(4) 0.78695(13) 0.46457(11) 0.0379(5) Uani d . 1 1
H H21 0.3545 0.7973 0.4500 0.057 Uiso calc R 1 1
H H22 0.2146 0.7941 0.5190 0.057 Uiso calc R 1 1
H H23 0.1024 0.8278 0.4387 0.057 Uiso calc R 1 1
C C3 -0.0916(3) 0.67973(15) 0.46398(11) 0.0395(5) Uani d . 1 1
H H31 -0.1361 0.6213 0.4494 0.059 Uiso calc R 1 1
H H32 -0.1979 0.7202 0.4378 0.059 Uiso calc R 1 1
H H33 -0.0880 0.6863 0.5184 0.059 Uiso calc R 1 1
C C4 0.2974(3) 0.63059(14) 0.47723(12) 0.0407(5) Uani d . 1 1
H H41 0.2426 0.5736 0.4617 0.061 Uiso calc R 1 1
H H42 0.3139 0.6349 0.5321 0.061 Uiso calc R 1 1
H H43 0.4408 0.6400 0.4601 0.061 Uiso calc R 1 1
C C5 0.2657(3) 0.69746(11) 0.32006(10) 0.0219(4) Uani d . 1 1
C C6 0.3401(3) 0.69276(10) 0.19011(9) 0.0191(4) Uani d . 1 1
C C7 0.4276(3) 0.78329(11) 0.18544(10) 0.0236(4) Uani d . 1 1
H H71 0.5107 0.7993 0.2340 0.035 Uiso calc R 1 1
H H72 0.3036 0.8227 0.1729 0.035 Uiso calc R 1 1
H H73 0.5247 0.7861 0.1464 0.035 Uiso calc R 1 1
C C8 0.2099(3) 0.66718(11) 0.11472(10) 0.0247(4) Uani d . 1 1
H H81 0.1537 0.6089 0.1181 0.037 Uiso calc R 1 1
H H82 0.3067 0.6697 0.0756 0.037 Uiso calc R 1 1
H H83 0.0858 0.7066 0.1021 0.037 Uiso calc R 1 1
C C9 0.5346(3) 0.63031(10) 0.20610(9) 0.0186(4) Uani d . 1 1
C C10 0.6492(3) 0.48485(11) 0.24417(10) 0.0233(4) Uani d . 1 1
C C11 0.7926(3) 0.50089(12) 0.31875(11) 0.0305(4) Uani d . 1 1
H H111 0.6997 0.5027 0.3590 0.046 Uiso calc R 1 1
H H112 0.8695 0.5555 0.3167 0.046 Uiso calc R 1 1
H H113 0.9011 0.4548 0.3287 0.046 Uiso calc R 1 1
C C12 0.5256(3) 0.40033(11) 0.24510(12) 0.0317(5) Uani d . 1 1
H H121 0.4334 0.4011 0.2856 0.048 Uiso calc R 1 1
H H122 0.6320 0.3534 0.2534 0.048 Uiso calc R 1 1
H H123 0.4319 0.3922 0.1968 0.048 Uiso calc R 1 1
C C13 0.7917(3) 0.48165(11) 0.18112(10) 0.0238(4) Uani d . 1 1
C C14 0.7893(4) 0.47283(15) 0.05058(12) 0.0419(5) Uani d . 1 1
H H141 0.6860 0.4710 0.0038 0.063 Uiso calc R 1 1
H H142 0.8791 0.4208 0.0550 0.063 Uiso calc R 1 1
H H143 0.8856 0.5228 0.0501 0.063 Uiso calc R 1 1

loop_
_atom_site_aniso_label
_atom_site_aniso_U_11
_atom_site_aniso_U_22
_atom_site_aniso_U_33
_atom_site_aniso_U_12
_atom_site_aniso_U_13
_atom_site_aniso_U_23
O1 0.0178(6) 0.0429(8) 0.0205(7) -0.0050(5) 0.0047(5) -0.0077(6)
O2 0.0175(6) 0.0404(8) 0.0248(7) -0.0046(5) 0.0014(5) -0.0008(6)
O3 0.0158(6) 0.0235(6) 0.0273(7) -0.0026(5) 0.0053(5) 0.0011(5)
O4 0.0193(6) 0.0256(7) 0.0499(9) 0.0016(5) 0.0092(6) -0.0007(6)
O5 0.0248(7) 0.0314(7) 0.0304(7) -0.0022(5) 0.0077(5) -0.0097(6)
N1 0.0154(7) 0.0267(8) 0.0204(8) -0.0020(6) 0.0039(6) -0.0038(6)
N2 0.0161(7) 0.0187(8) 0.0342(9) -0.0003(6) 0.0094(6) 0.0005(6)
C1 0.0224(9) 0.0423(11) 0.0169(9) -0.0026(8) 0.0034(7) -0.0025(8)
C2 0.0406(12) 0.0455(13) 0.0275(11) -0.0038(10) 0.0042(9) -0.0080(9)
C3 0.0256(10) 0.0702(16) 0.0244(10) -0.0075(10) 0.0097(8) -0.0102(10)
C4 0.0354(12) 0.0521(14) 0.0361(12) 0.0065(10) 0.0098(9) 0.0117(10)
C5 0.0199(9) 0.0228(9) 0.0237(9) -0.0004(7) 0.0052(7) -0.0034(7)
C6 0.0169(8) 0.0195(9) 0.0216(9) -0.0013(7) 0.0049(6) -0.0012(7)
C7 0.0247(9) 0.0199(9) 0.0271(10) -0.0002(7) 0.0069(7) -0.0001(7)
C8 0.0220(9) 0.0286(10) 0.0235(10) -0.0029(7) 0.0036(7) -0.0023(8)
C9 0.0185(8) 0.0194(9) 0.0181(9) -0.0018(7) 0.0032(6) -0.0033(7)
C10 0.0197(8) 0.0175(8) 0.0336(10) 0.0009(7) 0.0065(7) 0.0023(7)
C11 0.0325(11) 0.0268(10) 0.0324(11) -0.0002(8) 0.0046(8) 0.0060(8)
C12 0.0271(10) 0.0199(9) 0.0491(13) -0.0023(8) 0.0090(9) 0.0057(8)
C13 0.0215(9) 0.0153(8) 0.0351(11) -0.0004(7) 0.0056(7) -0.0021(7)
C14 0.0388(12) 0.0536(14) 0.0362(12) -0.0050(10) 0.0157(9) -0.0180(10)

loop_
_atom_type_symbol
_atom_type_description
_atom_type_scat_dispersion_real
_atom_type_scat_dispersion_imag
_atom_type_scat_source
C C 0.0033 0.0016 'International Tables Vol C Tables 4.2.6.8 and 6.1.1.4'
H H 0.0000 0.0000 'International Tables Vol C Tables 4.2.6.8 and 6.1.1.4'
N N 0.0061 0.0033 'International Tables Vol C Tables 4.2.6.8 and 6.1.1.4'
O O 0.0106 0.0060 'International Tables Vol C Tables 4.2.6.8 and 6.1.1.4'

loop_
_geom_angle_atom_site_label_1
_geom_angle_atom_site_label_2
_geom_angle_atom_site_label_3
_geom_angle
C5 O1 C1 120.73(13)
C13 O5 C14 115.11(15)
C5 N1 C6 120.93(14)
C5 N1 H1 118.6(13)
C6 N1 H1 120.4(13)
C9 N2 C10 122.09(15)
C9 N2 H2 118.2(13)
C10 N2 H2 119.7(13)
O1 C1 C2 110.05(15)
O1 C1 C4 110.47(15)
C2 C1 C4 112.64(17)
O1 C1 C3 102.22(14)
C2 C1 C3 110.75(17)
C4 C1 C3 110.24(17)
C1 C2 H21 109.5
C1 C2 H22 109.5
H21 C2 H22 109.5
C1 C2 H23 109.5
H21 C2 H23 109.5
H22 C2 H23 109.5
C1 C3 H31 109.5
C1 C3 H32 109.5
H31 C3 H32 109.5
C1 C3 H33 109.5
H31 C3 H33 109.5
H32 C3 H33 109.5
C1 C4 H41 109.5
C1 C4 H42 109.5
H41 C4 H42 109.5
C1 C4 H43 109.5
H41 C4 H43 109.5
H42 C4 H43 109.5
O2 C5 O1 125.44(16)
O2 C5 N1 124.71(16)
O1 C5 N1 109.84(14)
N1 C6 C7 112.16(14)
N1 C6 C8 107.33(14)
C7 C6 C8 109.87(14)
N1 C6 C9 110.62(13)
C7 C6 C9 109.55(14)
C8 C6 C9 107.16(13)
C6 C7 H71 109.5
C6 C7 H72 109.5
H71 C7 H72 109.5
C6 C7 H73 109.5
H71 C7 H73 109.5
H72 C7 H73 109.5
C6 C8 H81 109.5
C6 C8 H82 109.5
H81 C8 H82 109.5
C6 C8 H83 109.5
H81 C8 H83 109.5
H82 C8 H83 109.5
O3 C9 N2 122.02(15)
O3 C9 C6 122.27(15)
N2 C9 C6 115.50(14)
N2 C10 C11 110.32(14)
N2 C10 C13 109.64(14)
C11 C10 C13 110.01(15)
N2 C10 C12 107.29(15)
C11 C10 C12 111.17(15)
C13 C10 C12 108.35(14)
C10 C11 H111 109.5
C10 C11 H112 109.5
H111 C11 H112 109.5
C10 C11 H113 109.5
H111 C11 H113 109.5
H112 C11 H113 109.5
C10 C12 H121 109.5
C10 C12 H122 109.5
H121 C12 H122 109.5
C10 C12 H123 109.5
H121 C12 H123 109.5
H122 C12 H123 109.5
O4 C13 O5 123.57(17)
O4 C13 C10 124.85(17)
O5 C13 C10 111.40(15)
O5 C14 H141 109.5
O5 C14 H142 109.5
H141 C14 H142 109.5
O5 C14 H143 109.5
H141 C14 H143 109.5
H142 C14 H143 109.5

loop_
_geom_bond_atom_site_label_1
_geom_bond_atom_site_label_2
_geom_bond_distance
O1 C5 1.348(2)
O1 C1 1.469(2)
O2 C5 1.212(2)
O3 C9 1.2265(19)
O4 C13 1.206(2)
O5 C13 1.343(2)
O5 C14 1.438(2)
N1 C5 1.348(2)
N1 C6 1.456(2)
N1 H1 0.840(19)
N2 C9 1.337(2)
N2 C10 1.465(2)
N2 H2 0.86(2)
C1 C2 1.508(3)
C1 C4 1.512(3)
C1 C3 1.512(3)
C2 H21 0.9800
C2 H22 0.9800
C2 H23 0.9800
C3 H31 0.9800
C3 H32 0.9800
C3 H33 0.9800
C4 H41 0.9800
C4 H42 0.9800
C4 H43 0.9800
C6 C7 1.522(2)
C6 C8 1.528(2)
C6 C9 1.536(2)
C7 H71 0.9800
C7 H72 0.9800
C7 H73 0.9800
C8 H81 0.9800
C8 H82 0.9800
C8 H83 0.9800
C10 C11 1.518(3)
C10 C13 1.522(3)
C10 C12 1.526(2)
C11 H111 0.9800
C11 H112 0.9800
C11 H113 0.9800
C12 H121 0.9800
C12 H122 0.9800
C12 H123 0.9800
C14 H141 0.9800
C14 H142 0.9800
C14 H143 0.9800

loop_
_geom_hbond_atom_site_label_D
_geom_hbond_atom_site_label_H
_geom_hbond_atom_site_label_A
_geom_hbond_site_symmetry_A
_geom_hbond_distance_DH
_geom_hbond_distance_HA
_geom_hbond_distance_DA
_geom_hbond_angle_DHA
N1 H1 O3 1_455 0.840(19) 2.12(2) 2.963(2) 175.6(18)
N2 H2 O4 1_455 0.86(2) 2.44(2) 3.227(2) 151.6(17)
C3 H32 O2 1_455 0.98 2.51 3.298(2) 137.2
C11 H112 O1 1_655 0.98 2.57 3.511(2) 159.9

loop_
_geom_torsion_atom_site_label_1
_geom_torsion_atom_site_label_2
_geom_torsion_atom_site_label_3
_geom_torsion_atom_site_label_4
_geom_torsion
C1 O1 C5 N1 178.22(14)
O1 C5 N1 C6 178.13(14)
C5 N1 C6 C9 58.96(19)
N1 C6 C9 N2 40.82(19)
C6 C9 N2 C10 178.12(14)
C9 N2 C10 C13 -45.6(2)
N2 C10 C13 O5 -50.47(18)
C5 O1 C1 C2 64.3(2)
C5 O1 C1 C4 -60.7(2)
C5 O1 C1 C3 -177.95(16)
C1 O1 C5 O2 -0.7(3)
C6 N1 C5 O2 -3.0(3)
C5 N1 C6 C7 -63.7(2)
C5 N1 C6 C8 175.55(14)
C10 N2 C9 O3 3.3(3)
N1 C6 C9 O3 -144.36(15)
C7 C6 C9 O3 -20.2(2)
C8 C6 C9 O3 98.94(18)
C7 C6 C9 N2 164.97(15)
C8 C6 C9 N2 -75.88(18)
C9 N2 C10 C11 75.7(2)
C9 N2 C10 C12 -163.09(16)
C14 O5 C13 O4 -2.8(2)
C14 O5 C13 C10 -178.16(15)
N2 C10 C13 O4 134.22(17)
C11 C10 C13 O4 12.7(2)
C12 C10 C13 O4 -108.98(19)
C11 C10 C13 O5 -171.96(14)
C12 C10 C13 O5 66.33(18)

loop_
_cod_related_entry_id
_cod_related_entry_database
_cod_related_entry_code
1 ChemSpider 30654323
